data_7013014
loop_
_publ_author_name
'Dove, Andrew P.'
'Gibson, Vernon C.'
'Hormnirun, Pimpa'
'Marshall, Edward L.'
'Segal, John A.'
'White, Andrew J. P.'
'Williams, David J.'

_publ_section_title
;
 Low coordinate magnesium chemistry supported by a bulky ?-diketiminate
 ligand
;
_journal_issue 15
_journal_name_full 'Dalton Transactions'
_journal_page_first 3088
_journal_paper_doi 10.1039/b303550f
_journal_year 2003
_chemical_formula_sum 'C58 H82 Cl2 Mg2 N4'
_chemical_formula_weight 954.80
_chemical_name_systematic
; 
? 
;
_space_group_IT_number 15
_symmetry_cell_setting monoclinic
_symmetry_space_group_name_Hall '-C 2yc'
_symmetry_space_group_name_H-M 'C 1 2/c 1'
_atom_sites_solution_hydrogens geom
_atom_sites_solution_primary direct
_atom_sites_solution_secondary difmap
_audit_creation_method SHELXL
_cell_angle_alpha 90.00
_cell_angle_beta 90.270(7)
_cell_angle_gamma 90.00
_cell_formula_units_Z 4
_cell_length_a 22.889(3)
_cell_length_b 14.9573(5)
_cell_length_c 16.3492(8)
_cell_measurement_reflns_used 26
_cell_measurement_temperature 173(2)
_cell_measurement_theta_max 27.99
_cell_measurement_theta_min 10.85
_cell_volume 5597.2(8)
_computing_cell_refinement 'Siemens XSCANS'
_computing_data_collection 'Siemens XSCANS'
_computing_data_reduction 'Siemens SHELXTL'
_computing_molecular_graphics 'Siemens SHELXTL'
_computing_publication_material 'Siemens SHELXTL'
_computing_structure_refinement 'SHELXL-93 (Sheldrick, 1993)'
_computing_structure_solution 'SHELXS-86 (Sheldrick, 1990)'
_diffrn_ambient_temperature 173(2)
_diffrn_measurement_device 'Siemens P4'
_diffrn_measurement_method '\w scans'
_diffrn_radiation_monochromator graphite
_diffrn_radiation_source 'fine-focus sealed tube'
_diffrn_radiation_type CuK\a
_diffrn_radiation_wavelength 1.54178
_diffrn_reflns_av_R_equivalents 0.0576
_diffrn_reflns_av_sigmaI/netI 0.0256
_diffrn_reflns_limit_h_max 14
_diffrn_reflns_limit_h_min -25
_diffrn_reflns_limit_k_max 6
_diffrn_reflns_limit_k_min -16
_diffrn_reflns_limit_l_max 18
_diffrn_reflns_limit_l_min -17
_diffrn_reflns_number 4275
_diffrn_reflns_theta_max 60.00
_diffrn_reflns_theta_min 3.53
_diffrn_standards_interval_count 97
_diffrn_standards_number 3
_exptl_absorpt_coefficient_mu 1.548
_exptl_absorpt_correction_type none
_exptl_crystal_colour Clear
_exptl_crystal_density_diffrn 1.133
_exptl_crystal_description rhombs
_exptl_crystal_F_000 2064
_exptl_crystal_size_max 0.70
_exptl_crystal_size_mid 0.57
_exptl_crystal_size_min 0.57
_refine_diff_density_max 0.426
_refine_diff_density_min -0.494
_refine_diff_density_rms 0.078
_refine_ls_extinction_coef 0.00115(14)
_refine_ls_extinction_expression Fc^*^=kFc[1+0.001xFc^2^\l^3^/sin(2\q)]^-1/4^
_refine_ls_extinction_method SHELXL
_refine_ls_goodness_of_fit_all 1.064
_refine_ls_goodness_of_fit_obs 1.095
_refine_ls_matrix_type full
_refine_ls_number_parameters 299
_refine_ls_number_reflns 4019
_refine_ls_number_restraints 0
_refine_ls_restrained_S_all 1.094
_refine_ls_restrained_S_obs 1.095
_refine_ls_R_factor_all 0.0725
_refine_ls_R_factor_obs 0.0648
_refine_ls_shift/esd_max 0.000
_refine_ls_shift/esd_mean 0.000
_refine_ls_structure_factor_coef Fsqd
_refine_ls_weighting_details 'w=1/[\s^2^(Fo^2^)+(0.1307P)^2^+4.9971P] where P=(Fo^2^+2Fc^2^)/3'
_refine_ls_weighting_scheme calc
_refine_ls_wR_factor_all 0.1900
_refine_ls_wR_factor_obs 0.1767
_reflns_number_observed 3617
_reflns_number_total 4157
_reflns_observed_criterion >2sigma(I)
_cod_data_source_file b303550f.txt
_cod_data_source_block Compound_7b
_cod_depositor_comments
;
The following automatic conversions were performed:
'_symmetry_cell_setting' value 'Monoclinic' changed to 'monoclinic'
according to '/home/saulius/struct/CIF-dictionaries/cif_core.dic'
dictionary named 'cif_core.dic' version 2.4.1 from 2010-06-29.

Automatic conversion script
Id: cif_fix_enum 1527 2010-12-29 10:47:43Z saulius 

The following automatic conversions were performed:

'_refine_ls_weighting_scheme' value 'calc
w=1/[\s^2^(Fo^2^)+(0.1307P)^2^+4.9971P] where P=(Fo^2^+2Fc^2^)/3' was
changed to 'calc'. New tag '_refine_ls_weighting_details' was
created. The value of the new tag was set to
'w=1/[\s^2^(Fo^2^)+(0.1307P)^2^+4.9971P] where P=(Fo^2^+2Fc^2^)/3'.

Automatic conversion script
Id: cif_fix_values 3143 2015-03-26 13:38:13Z robertas 
;
_cod_original_sg_symbol_H-M C2/c
_cod_original_formula_sum 'C58 H82 N4 Cl2 Mg2'
_cod_database_code 7013014

loop_
_symmetry_equiv_pos_as_xyz
'x, y, z'
'-x, y, -z+1/2'
'x+1/2, y+1/2, z'
'-x+1/2, y+1/2, -z+1/2'
'-x, -y, -z'
'x, -y, z-1/2'
'-x+1/2, -y+1/2, -z'
'x+1/2, -y+1/2, z-1/2'

loop_
_atom_site_aniso_label
_atom_site_aniso_U_11
_atom_site_aniso_U_22
_atom_site_aniso_U_33
_atom_site_aniso_U_23
_atom_site_aniso_U_13
_atom_site_aniso_U_12
Mg 0.0250(5) 0.0258(5) 0.0213(5) 0.0006(3) 0.0033(3) -0.0028(4)
Cl 0.0384(4) 0.0417(5) 0.0256(4) -0.0101(3) 0.0128(3) -0.0116(3)
N2 0.0288(12) 0.0266(12) 0.0237(12) 0.0024(9) 0.0044(9) -0.0021(9)
C3 0.0318(15) 0.0292(15) 0.0219(14) 0.0000(11) 0.0054(11) -0.0029(11)
C4 0.0322(15) 0.0294(15) 0.0272(14) -0.0038(11) 0.0038(11) -0.0059(12)
C5 0.0270(14) 0.035(2) 0.0193(13) -0.0021(11) 0.0042(10) -0.0044(12)
N6 0.0256(12) 0.0274(13) 0.0241(12) 0.0000(9) 0.0043(9) -0.0015(9)
C7 0.046(2) 0.031(2) 0.037(2) 0.0036(13) -0.0011(13) -0.0064(14)
C8 0.032(2) 0.038(2) 0.043(2) -0.0036(14) -0.0053(13) -0.0028(13)
C9 0.0335(15) 0.0294(15) 0.0224(14) 0.0053(11) -0.0015(11) -0.0039(12)
C10 0.040(2) 0.040(2) 0.0247(15) 0.0054(12) 0.0030(12) -0.0062(13)
C11 0.059(2) 0.059(2) 0.025(2) 0.0128(15) 0.0002(14) -0.004(2)
C12 0.059(2) 0.058(2) 0.042(2) 0.020(2) -0.012(2) 0.003(2)
C13 0.042(2) 0.047(2) 0.048(2) 0.011(2) -0.0065(15) 0.0061(15)
C14 0.037(2) 0.030(2) 0.030(2) 0.0040(12) 0.0007(12) 0.0003(12)
C15 0.047(2) 0.053(2) 0.0201(14) 0.0038(13) 0.0095(12) -0.002(2)
C16 0.056(2) 0.072(3) 0.047(2) -0.016(2) 0.015(2) -0.009(2)
C17 0.047(2) 0.078(3) 0.059(2) -0.013(2) 0.012(2) -0.013(2)
C18 0.036(2) 0.039(2) 0.035(2) -0.0011(13) 0.0046(13) 0.0024(13)
C19 0.073(3) 0.047(2) 0.076(3) -0.019(2) 0.016(2) 0.002(2)
C20 0.045(2) 0.052(2) 0.054(2) 0.004(2) 0.015(2) -0.002(2)
C21 0.0266(14) 0.0262(14) 0.0292(15) -0.0050(11) 0.0006(11) -0.0017(11)
C22 0.033(2) 0.033(2) 0.029(2) -0.0036(12) -0.0005(12) -0.0008(12)
C23 0.048(2) 0.034(2) 0.036(2) -0.0005(13) -0.0078(14) 0.0028(14)
C24 0.047(2) 0.033(2) 0.047(2) -0.0082(14) -0.0107(15) 0.0110(14)
C25 0.037(2) 0.040(2) 0.045(2) -0.0142(14) 0.0026(14) 0.0059(14)
C26 0.032(2) 0.033(2) 0.033(2) -0.0057(12) 0.0059(12) -0.0004(12)
C27 0.039(2) 0.042(2) 0.026(2) 0.0019(13) 0.0031(13) 0.0041(14)
C28 0.050(2) 0.072(3) 0.036(2) -0.017(2) 0.000(2) 0.005(2)
C29 0.053(2) 0.076(3) 0.040(2) 0.006(2) 0.006(2) -0.015(2)
C30 0.047(2) 0.046(2) 0.034(2) -0.0020(14) 0.0150(14) 0.0070(15)
C31 0.082(3) 0.093(3) 0.030(2) 0.003(2) 0.002(2) -0.039(3)
C32 0.121(4) 0.118(4) 0.051(3) 0.003(3) 0.013(3) -0.077(4)

loop_
_atom_site_label
_atom_site_type_symbol
_atom_site_fract_x
_atom_site_fract_y
_atom_site_fract_z
_atom_site_U_iso_or_equiv
_atom_site_thermal_displace_type
_atom_site_occupancy
_atom_site_calc_flag
_atom_site_refinement_flags
_atom_site_disorder_group
Mg Mg 0.19528(4) 0.17354(6) 0.00036(5) 0.0241(3) Uani 1 d . .
Cl Cl 0.22657(3) 0.28932(5) 0.09045(4) 0.0352(3) Uani 1 d . .
N2 N 0.19204(10) 0.0458(2) 0.04255(13) 0.0263(5) Uani 1 d . .
C3 C 0.15267(12) -0.0106(2) 0.0119(2) 0.0276(6) Uani 1 d . .
C4 C 0.10613(12) 0.0146(2) -0.0397(2) 0.0296(6) Uani 1 d . .
H4A H 0.08652(12) -0.0337(2) -0.0658(2) 0.036 Uiso 1 calc R .
C5 C 0.08429(12) 0.0989(2) -0.0586(2) 0.0270(6) Uani 1 d . .
N6 N 0.11182(10) 0.17587(15) -0.04252(14) 0.0257(5) Uani 1 d . .
C7 C 0.15532(14) -0.1093(2) 0.0319(2) 0.0383(7) Uani 1 d . .
H7A H 0.18229(14) -0.1391(2) -0.0057(2) 0.057 Uiso 1 d R .
H7B H 0.11628(14) -0.1355(2) 0.0260(2) 0.057 Uiso 1 d R .
H7C H 0.16911(14) -0.1173(2) 0.0882(2) 0.057 Uiso 1 d R .
C8 C 0.02498(13) 0.0998(2) -0.0999(2) 0.0377(7) Uani 1 d . .
H8A H 0.00722(13) 0.0404(2) -0.0958(2) 0.057 Uiso 1 d R .
H8B H 0.02951(13) 0.1158(2) -0.1576(2) 0.057 Uiso 1 d R .
H8C H -0.00018(13) 0.1438(2) -0.0730(2) 0.057 Uiso 1 d R .
C9 C 0.22984(12) 0.0122(2) 0.1061(2) 0.0284(6) Uani 1 d . .
C10 C 0.21280(14) 0.0264(2) 0.1877(2) 0.0347(7) Uani 1 d . .
C11 C 0.2465(2) -0.0130(3) 0.2498(2) 0.0475(9) Uani 1 d . .
H11A H 0.2352(2) -0.0060(3) 0.3053(2) 0.057 Uiso 1 calc R .
C12 C 0.2959(2) -0.0619(3) 0.2313(2) 0.0533(9) Uani 1 d . .
H12A H 0.3178(2) -0.0895(3) 0.2739(2) 0.064 Uiso 1 calc R .
C13 C 0.31353(15) -0.0707(2) 0.1515(2) 0.0454(8) Uani 1 d . .
H13A H 0.34871(15) -0.1018(2) 0.1399(2) 0.054 Uiso 1 calc R .
C14 C 0.28072(13) -0.0348(2) 0.0872(2) 0.0325(7) Uani 1 d . .
C15 C 0.15897(14) 0.0806(2) 0.2089(2) 0.0400(8) Uani 1 d . .
H15A H 0.15017(14) 0.1201(2) 0.1611(2) 0.048 Uiso 1 calc R .
C16 C 0.1676(2) 0.1412(3) 0.2833(2) 0.0586(10) Uani 1 d . .
H16A H 0.1315(2) 0.1743(3) 0.2939(2) 0.088 Uiso 1 calc R .
H16B H 0.1994(2) 0.1835(3) 0.2726(2) 0.088 Uiso 1 calc R .
H16C H 0.1775(2) 0.1047(3) 0.3312(2) 0.088 Uiso 1 calc R .
C17 C 0.1062(2) 0.0203(3) 0.2214(3) 0.0611(11) Uani 1 d . .
H17A H 0.0721(2) 0.0569(3) 0.2350(3) 0.092 Uiso 1 calc R .
H17B H 0.1142(2) -0.0216(3) 0.2661(3) 0.092 Uiso 1 calc R .
H17C H 0.0983(2) -0.0132(3) 0.1710(3) 0.092 Uiso 1 calc R .
C18 C 0.30140(13) -0.0481(2) -0.0005(2) 0.0366(7) Uani 1 d . .
H18A H 0.26980(13) -0.0267(2) -0.0382(2) 0.044 Uiso 1 calc R .
C19 C 0.3138(2) -0.1463(3) -0.0205(3) 0.0654(11) Uani 1 d . .
H19A H 0.2788(2) -0.1821(3) -0.0100(3) 0.098 Uiso 1 calc R .
H19B H 0.3460(2) -0.1679(3) 0.0140(3) 0.098 Uiso 1 calc R .
H19C H 0.3247(2) -0.1518(3) -0.0782(3) 0.098 Uiso 1 calc R .
C20 C 0.3559(2) 0.0070(3) -0.0168(2) 0.0503(9) Uani 1 d . .
H20A H 0.3685(2) -0.0024(3) -0.0734(2) 0.075 Uiso 1 calc R .
H20B H 0.3871(2) -0.0116(3) 0.0207(2) 0.075 Uiso 1 calc R .
H20C H 0.3472(2) 0.0705(3) -0.0083(2) 0.075 Uiso 1 calc R .
C21 C 0.07983(12) 0.2572(2) -0.0586(2) 0.0273(6) Uani 1 d . .
C22 C 0.08284(13) 0.2978(2) -0.1359(2) 0.0316(7) Uani 1 d . .
C23 C 0.04933(15) 0.3742(2) -0.1500(2) 0.0395(7) Uani 1 d . .
H23A H 0.05129(15) 0.4031(2) -0.2016(2) 0.047 Uiso 1 calc R .
C24 C 0.01361(15) 0.4083(2) -0.0906(2) 0.0424(8) Uani 1 d . .
H24A H -0.00985(15) 0.4593(2) -0.1020(2) 0.051 Uiso 1 calc R .
C25 C 0.01165(14) 0.3689(2) -0.0145(2) 0.0406(8) Uani 1 d . .
H25A H -0.01328(14) 0.3931(2) 0.0262(2) 0.049 Uiso 1 calc R .
C26 C 0.04567(13) 0.2942(2) 0.0038(2) 0.0323(7) Uani 1 d . .
C27 C 0.12050(13) 0.2603(2) -0.2040(2) 0.0355(7) Uani 1 d . .
H27A H 0.13978(13) 0.2048(2) -0.1831(2) 0.043 Uiso 1 calc R .
C28 C 0.0847(2) 0.2352(3) -0.2799(2) 0.0528(9) Uani 1 d . .
H28A H 0.1108(2) 0.2115(3) -0.3221(2) 0.079 Uiso 1 calc R .
H28B H 0.0647(2) 0.2884(3) -0.3010(2) 0.079 Uiso 1 calc R .
H28C H 0.0558(2) 0.1897(3) -0.2654(2) 0.079 Uiso 1 calc R .
C29 C 0.1682(2) 0.3262(3) -0.2270(2) 0.0566(10) Uani 1 d . .
H29A H 0.1920(2) 0.3009(3) -0.2709(2) 0.085 Uiso 1 calc R .
H29B H 0.1929(2) 0.3380(3) -0.1791(2) 0.085 Uiso 1 calc R .
H29C H 0.1503(2) 0.3822(3) -0.2457(2) 0.085 Uiso 1 calc R .
C30 C 0.0436(2) 0.2536(2) 0.0890(2) 0.0422(8) Uani 1 d . .
H30A H 0.0739(2) 0.2054(2) 0.0916(2) 0.051 Uiso 1 calc R .
C31 C 0.0581(2) 0.3208(3) 0.1546(2) 0.0681(13) Uani 1 d . .
H31A H 0.0960(2) 0.3483(3) 0.1430(2) 0.102 Uiso 1 calc R .
H31B H 0.0598(2) 0.2907(3) 0.2078(2) 0.102 Uiso 1 calc R .
H31C H 0.0278(2) 0.3671(3) 0.1558(2) 0.102 Uiso 1 calc R .
C32 C -0.0149(3) 0.2112(4) 0.1070(3) 0.097(2) Uani 1 d . .
H32A H -0.0242(3) 0.1674(4) 0.0643(3) 0.145 Uiso 1 calc R .
H32B H -0.0451(3) 0.2575(4) 0.1081(3) 0.145 Uiso 1 calc R .
H32C H -0.0131(3) 0.1810(4) 0.1602(3) 0.145 Uiso 1 calc R .

loop_
_atom_type_symbol
_atom_type_description
_atom_type_scat_dispersion_real
_atom_type_scat_dispersion_imag
_atom_type_scat_source
C C 0.0181 0.0091 'International Tables Vol C Tables 4.2.6.8 and 6.1.1.4'
H H 0.0000 0.0000 'International Tables Vol C Tables 4.2.6.8 and 6.1.1.4'
N N 0.0311 0.0180 'International Tables Vol C Tables 4.2.6.8 and 6.1.1.4'
Cl Cl 0.3639 0.7018 'International Tables Vol C Tables 4.2.6.8 and 6.1.1.4'
Mg Mg 0.1719 0.1771 'International Tables Vol C Tables 4.2.6.8 and 6.1.1.4'

loop_
_geom_angle_atom_site_label_1
_geom_angle_atom_site_label_2
_geom_angle_atom_site_label_3
_geom_angle
_geom_angle_site_symmetry_1
_geom_angle_site_symmetry_3
_geom_angle_publ_flag
N6 Mg N2 95.59(9) . . ?
N6 Mg Cl 118.70(8) . . ?
N2 Mg Cl 119.01(8) . . ?
N6 Mg Cl 119.06(8) . 7 ?
N2 Mg Cl 117.19(7) . 7 ?
Cl Mg Cl 89.51(4) . 7 ?
N6 Mg Mg 132.86(8) . 7 ?
N2 Mg Mg 131.54(8) . 7 ?
Cl Mg Mg 44.92(3) . 7 ?
Cl Mg Mg 44.59(3) 7 7 ?
Mg Cl Mg 90.49(4) . 7 ?
C3 N2 C9 117.0(2) . . ?
C3 N2 Mg 119.6(2) . . ?
C9 N2 Mg 123.4(2) . . ?
N2 C3 C4 124.5(3) . . ?
N2 C3 C7 120.7(3) . . ?
C4 C3 C7 114.8(2) . . ?
C5 C4 C3 130.2(3) . . ?
N6 C5 C4 124.6(2) . . ?
N6 C5 C8 120.1(3) . . ?
C4 C5 C8 115.3(2) . . ?
C5 N6 C21 116.8(2) . . ?
C5 N6 Mg 119.6(2) . . ?
C21 N6 Mg 123.5(2) . . ?
C14 C9 C10 121.4(3) . . ?
C14 C9 N2 121.0(2) . . ?
C10 C9 N2 117.6(3) . . ?
C11 C10 C9 117.9(3) . . ?
C11 C10 C15 120.3(3) . . ?
C9 C10 C15 121.8(3) . . ?
C12 C11 C10 120.8(3) . . ?
C13 C12 C11 120.2(3) . . ?
C12 C13 C14 121.3(3) . . ?
C9 C14 C13 118.2(3) . . ?
C9 C14 C18 122.4(3) . . ?
C13 C14 C18 119.3(3) . . ?
C10 C15 C17 111.1(3) . . ?
C10 C15 C16 113.4(3) . . ?
C17 C15 C16 110.2(3) . . ?
C20 C18 C14 110.7(3) . . ?
C20 C18 C19 109.2(3) . . ?
C14 C18 C19 112.6(3) . . ?
C26 C21 C22 121.0(3) . . ?
C26 C21 N6 118.9(3) . . ?
C22 C21 N6 120.1(2) . . ?
C23 C22 C21 118.2(3) . . ?
C23 C22 C27 119.7(3) . . ?
C21 C22 C27 122.1(3) . . ?
C24 C23 C22 121.2(3) . . ?
C23 C24 C25 120.1(3) . . ?
C24 C25 C26 121.1(3) . . ?
C25 C26 C21 118.2(3) . . ?
C25 C26 C30 119.8(3) . . ?
C21 C26 C30 121.9(3) . . ?
C22 C27 C29 110.7(3) . . ?
C22 C27 C28 112.4(3) . . ?
C29 C27 C28 109.9(3) . . ?
C31 C30 C32 109.5(3) . . ?
C31 C30 C26 112.2(3) . . ?
C32 C30 C26 112.1(3) . . ?

loop_
_geom_bond_atom_site_label_1
_geom_bond_atom_site_label_2
_geom_bond_distance
_geom_bond_site_symmetry_2
_geom_bond_publ_flag
Mg N6 2.032(2) . ?
Mg N2 2.033(2) . ?
Mg Cl 2.3815(11) . ?
Mg Cl 2.3952(11) 7 ?
Mg Mg 3.392(2) 7 ?
Cl Mg 2.3952(11) 7 ?
N2 C3 1.330(4) . ?
N2 C9 1.440(4) . ?
C3 C4 1.407(4) . ?
C3 C7 1.513(4) . ?
C4 C5 1.392(4) . ?
C5 N6 1.337(4) . ?
C5 C8 1.513(4) . ?
N6 C21 1.444(4) . ?
C9 C14 1.396(4) . ?
C9 C10 1.408(4) . ?
C10 C11 1.401(5) . ?
C10 C15 1.517(5) . ?
C11 C12 1.382(5) . ?
C12 C13 1.372(5) . ?
C13 C14 1.396(4) . ?
C14 C18 1.526(4) . ?
C15 C17 1.522(5) . ?
C15 C16 1.528(5) . ?
C18 C20 1.519(5) . ?
C18 C19 1.532(5) . ?
C21 C26 1.402(4) . ?
C21 C22 1.404(4) . ?
C22 C23 1.395(4) . ?
C22 C27 1.518(4) . ?
C23 C24 1.370(5) . ?
C24 C25 1.378(5) . ?
C25 C26 1.394(5) . ?
C26 C30 1.521(4) . ?
C27 C29 1.518(5) . ?
C27 C28 1.531(4) . ?
C30 C31 1.505(5) . ?
C30 C32 1.512(6) . ?
